data_7221058
loop_
_publ_author_name
'Zheng, Bao-Hua'
'Hao, Xue-Na'
'An, Bo'
'Qiao, Jin-Zhong'
'Hu, Tuo-Ping'

_publ_section_title
;
 Ion template effects of 4,5-dicyanoimidazole in the assembly of a series
 of 3D bimetallic coordination networks
;
_journal_issue 32
_journal_name_full CrystEngComm
_journal_page_first 6103
_journal_paper_doi 10.1039/C5CE01097G
_journal_volume 17
_journal_year 2015
_chemical_formula_moiety '0.02(C240 H144 Cd24 N192 O48 Rb4), 0.07(Br)'
_chemical_formula_sum 'C3.93 H0.02 Br0.07 Cd0.39 N3.15 O0.79 Rb0.07'
_chemical_formula_weight 159.02
_chemical_name_systematic
;
 ?
;
_space_group_crystal_system cubic
_space_group_IT_number 205
_space_group_name_Hall '-P 2ac 2ab 3'
_space_group_name_H-M_alt 'P a -3'
_symmetry_space_group_name_Hall '-P 2ac 2ab 3'
_symmetry_space_group_name_H-M 'P a -3'
_atom_sites_solution_hydrogens mixed
_audit_creation_date 2014-04-19
_audit_creation_method
;
Olex2 1.2
(compiled 2014.03.20 svn.r2914 for OlexSys, GUI svn.r4816)
;
_audit_update_record
;
2014-04-19 deposited with the CCDC.
2015-06-17 downloaded from the CCDC.
;
_cell_angle_alpha 90
_cell_angle_beta 90
_cell_angle_gamma 90
_cell_formula_units_Z 12
_cell_length_a 20.6704(5)
_cell_length_b 20.6704(5)
_cell_length_c 20.6704(5)
_cell_measurement_reflns_used 8356
_cell_measurement_temperature 296(2)
_cell_measurement_theta_max 25.17
_cell_measurement_theta_min 2.20
_cell_volume 8831.7(4)
_computing_molecular_graphics 'Olex2 (Dolomanov et al., 2009)'
_computing_publication_material 'Olex2 (Dolomanov et al., 2009)'
_computing_structure_refinement 'ShelXL (Sheldrick, 2008)'
_diffrn_ambient_temperature 296.15
_diffrn_measured_fraction_theta_full 0.973
_diffrn_measured_fraction_theta_max 1.000
_diffrn_measurement_device_type 'CCD area detector'
_diffrn_measurement_method 'phi and omega scans'
_diffrn_radiation_monochromator graphite
_diffrn_radiation_type MoK\a
_diffrn_radiation_wavelength 0.71073
_diffrn_reflns_av_R_equivalents 0.0604
_diffrn_reflns_av_unetI/netI 0.0203
_diffrn_reflns_laue_measured_fraction_full 0.973
_diffrn_reflns_laue_measured_fraction_max 1.000
_diffrn_reflns_limit_h_max 24
_diffrn_reflns_limit_h_min -19
_diffrn_reflns_limit_k_max 22
_diffrn_reflns_limit_k_min -24
_diffrn_reflns_limit_l_max 17
_diffrn_reflns_limit_l_min -24
_diffrn_reflns_number 47609
_diffrn_reflns_point_group_measured_fraction_full 0.973
_diffrn_reflns_point_group_measured_fraction_max 1.000
_diffrn_reflns_theta_full 25.242
_diffrn_reflns_theta_max 24.971
_diffrn_reflns_theta_min 1.706
_exptl_absorpt_coefficient_mu 2.500
_exptl_absorpt_correction_type none
_exptl_crystal_density_diffrn 1.824
_exptl_crystal_F_000 4609
_exptl_crystal_size_max 0.2
_exptl_crystal_size_mid 0.2
_exptl_crystal_size_min 0.1
_refine_diff_density_max 0.336
_refine_diff_density_min -1.524
_refine_diff_density_rms 0.077
_refine_ls_extinction_method none
_refine_ls_goodness_of_fit_ref 1.109
_refine_ls_hydrogen_treatment constr
_refine_ls_matrix_type full
_refine_ls_number_parameters 196
_refine_ls_number_reflns 2603
_refine_ls_number_restraints 0
_refine_ls_restrained_S_all 1.109
_refine_ls_R_factor_all 0.0351
_refine_ls_R_factor_gt 0.0262
_refine_ls_shift/su_max 0.274
_refine_ls_shift/su_mean 0.007
_refine_ls_structure_factor_coef Fsqd
_refine_ls_weighting_details 'w=1/[\s^2^(Fo^2^)+(0.0271P)^2^+17.0009P] where P=(Fo^2^+2Fc^2^)/3'
_refine_ls_weighting_scheme calc
_refine_ls_wR_factor_gt 0.0631
_refine_ls_wR_factor_ref 0.0672
_reflns_Friedel_coverage 0.000
_reflns_number_gt 2228
_reflns_number_total 2603
_reflns_threshold_expression 'I > 2\s(I)'
_cod_data_source_file c5ce01097g2.cif
_cod_data_source_block test
_cod_depositor_comments 'Adding full bibliography for 7221052--7221060.cif.'
_cod_original_cell_volume 8831.7(6)
_cod_database_code 7221058
_shelxl_version_number 2013-4
_shelx_space_group_comment
;
The symmetry employed for this shelxl refinement is uniquely defined
by the following loop, which should always be used as a source of
symmetry information in preference to the above space-group names.
They are only intended as comments.
;
_shelx_estimated_absorpt_t_max 0.788
_shelx_estimated_absorpt_t_min 0.635
_olex2_refinement_description
;
1. Fixed Uiso
 At 1.2 times of:
  All C(H) groups
 At 1.5 times of:
  All O(H,H) groups
2.a Rotating group:
 O1(H1A,H1B), O2(H2A,H2B)
2.b Aromatic/amide H refined with riding coordinates:
 C1(H1), C6(H6)
;
_olex2_computing_structure_refinement_long 'ShelXL (Sheldrick, 2008)'

loop_
_space_group_symop_operation_xyz
'x, y, z'
'-x+1/2, -y, z+1/2'
'-x, y+1/2, -z+1/2'
'x+1/2, -y+1/2, -z'
'z, x, y'
'z+1/2, -x+1/2, -y'
'-z+1/2, -x, y+1/2'
'-z, x+1/2, -y+1/2'
'y, z, x'
'-y, z+1/2, -x+1/2'
'y+1/2, -z+1/2, -x'
'-y+1/2, -z, x+1/2'
'-x, -y, -z'
'x-1/2, y, -z-1/2'
'x, -y-1/2, z-1/2'
'-x-1/2, y-1/2, z'
'-z, -x, -y'
'-z-1/2, x-1/2, y'
'z-1/2, x, -y-1/2'
'z, -x-1/2, y-1/2'
'-y, -z, -x'
'y, -z-1/2, x-1/2'
'-y-1/2, z-1/2, x'
'y-1/2, z, -x-1/2'

loop_
_atom_site_label
_atom_site_type_symbol
_atom_site_fract_x
_atom_site_fract_y
_atom_site_fract_z
_atom_site_U_iso_or_equiv
_atom_site_adp_type
_atom_site_occupancy
_atom_site_site_symmetry_order
_atom_site_calc_flag
_atom_site_refinement_flags_posn
_atom_site_refinement_flags_adp
_atom_site_refinement_flags_occupancy
Cd1 Cd 0.90010(2) 0.06022(2) 0.22444(2) 0.02254(10) Uani 1 1 d . . .
Rb3 Rb 1.0000 0.0000 0.5000 0.0611(3) Uani 1 6 d S T P
O1 O 0.85671(14) 0.16254(13) 0.20274(15) 0.0397(7) Uani 1 1 d . . .
H1A H 0.8169 0.1657 0.2173 0.060 Uiso 1 1 d GR . .
H1B H 0.8799 0.1927 0.2215 0.060 Uiso 1 1 d GR . .
O2 O 0.96958(15) 0.07779(15) 0.13708(14) 0.0452(8) Uani 1 1 d . . .
H2A H 0.9616 0.0504 0.1067 0.068 Uiso 1 1 d GR . .
H2B H 0.9641 0.1163 0.1223 0.068 Uiso 1 1 d GR . .
N1 N 0.93576(15) -0.04597(15) 0.22283(15) 0.0298(7) Uani 1 1 d . . .
N2 N 0.96262(15) -0.14020(15) 0.17537(15) 0.0292(7) Uani 1 1 d . . .
N3 N 1.0773(2) -0.2194(2) 0.2710(2) 0.0710(14) Uani 1 1 d . . .
N4 N 1.0160(4) -0.0251(3) 0.3658(3) 0.139(3) Uani 1 1 d . . .
N5 N 0.83553(15) 0.04418(14) 0.31378(15) 0.0285(7) Uani 1 1 d . . .
N6 N 0.77711(15) -0.01227(15) 0.38717(15) 0.0288(7) Uani 1 1 d . . .
N7 N 0.8086(2) 0.21054(18) 0.3467(2) 0.0570(11) Uani 1 1 d . . .
N8 N 0.7000(3) 0.1042(2) 0.4860(3) 0.0835(17) Uani 1 1 d . . .
C1 C 0.92828(19) -0.08528(18) 0.17285(19) 0.0311(9) Uani 1 1 d . . .
H1 H 0.9011 -0.0755 0.1384 0.037 Uiso 1 1 calc R . .
C2 C 0.9788(2) -0.07761(19) 0.26113(19) 0.0344(9) Uani 1 1 d . . .
C3 C 1.0005(3) -0.0496(2) 0.3201(3) 0.0699(18) Uani 1 1 d . . .
C4 C 0.99543(18) -0.13479(18) 0.23232(19) 0.0293(9) Uani 1 1 d . . .
C5 C 1.0403(2) -0.1823(2) 0.2537(2) 0.0436(11) Uani 1 1 d . . .
C6 C 0.81799(19) -0.01348(18) 0.33719(18) 0.0286(9) Uani 1 1 d . . .
H6 H 0.8333 -0.0520 0.3198 0.034 Uiso 1 1 calc R . .
C7 C 0.80340(19) 0.08673(17) 0.35255(19) 0.0287(8) Uani 1 1 d . . .
C8 C 0.8071(2) 0.1558(2) 0.3477(2) 0.0382(10) Uani 1 1 d . . .
C9 C 0.76794(19) 0.05234(19) 0.39729(19) 0.0318(9) Uani 1 1 d . . .
C10 C 0.7293(2) 0.0798(2) 0.4470(2) 0.0477(12) Uani 1 1 d . . .
Br1 Br 1.0000 0.0000 0.0000 0.0406(3) Uani 1 6 d S T P

loop_
_atom_site_aniso_label
_atom_site_aniso_U_11
_atom_site_aniso_U_22
_atom_site_aniso_U_33
_atom_site_aniso_U_23
_atom_site_aniso_U_13
_atom_site_aniso_U_12
Cd1 0.02592(16) 0.02061(15) 0.02109(15) -0.00111(10) 0.00019(11) -0.00048(11)
Rb3 0.0611(3) 0.0611(3) 0.0611(3) -0.0054(3) 0.0054(3) 0.0054(3)
O1 0.0329(15) 0.0257(14) 0.0605(19) -0.0034(14) -0.0081(14) -0.0013(12)
O2 0.0536(19) 0.0469(18) 0.0352(17) -0.0038(14) 0.0115(14) -0.0108(16)
N1 0.0339(18) 0.0243(17) 0.0311(18) -0.0048(14) -0.0046(14) 0.0075(14)
N2 0.0308(17) 0.0238(17) 0.0330(18) -0.0055(14) -0.0048(14) 0.0043(14)
N3 0.079(3) 0.048(3) 0.086(4) -0.005(2) -0.035(3) 0.025(2)
N4 0.260(9) 0.086(4) 0.071(4) -0.036(3) -0.097(5) 0.058(5)
N5 0.0350(18) 0.0230(17) 0.0274(17) -0.0020(13) 0.0079(14) -0.0006(13)
N6 0.0314(18) 0.0243(16) 0.0307(18) -0.0003(13) 0.0088(14) -0.0004(14)
N7 0.078(3) 0.029(2) 0.064(3) -0.0044(19) 0.012(2) -0.002(2)
N8 0.080(3) 0.068(3) 0.103(4) -0.032(3) 0.054(3) -0.006(3)
C1 0.034(2) 0.030(2) 0.030(2) -0.0040(17) -0.0072(17) 0.0071(17)
C2 0.045(3) 0.029(2) 0.029(2) -0.0019(17) -0.0080(18) 0.0072(18)
C3 0.123(5) 0.042(3) 0.044(3) -0.008(2) -0.036(3) 0.033(3)
C4 0.028(2) 0.027(2) 0.033(2) -0.0006(16) -0.0044(17) 0.0043(16)
C5 0.053(3) 0.033(2) 0.045(3) -0.005(2) -0.016(2) 0.008(2)
C6 0.035(2) 0.023(2) 0.028(2) -0.0028(16) 0.0056(17) 0.0011(16)
C7 0.030(2) 0.0208(18) 0.035(2) -0.0009(16) 0.0030(17) 0.0012(16)
C8 0.045(3) 0.027(2) 0.042(2) -0.0041(19) 0.011(2) 0.0004(19)
C9 0.029(2) 0.028(2) 0.038(2) -0.0033(17) 0.0110(18) 0.0010(17)
C10 0.048(3) 0.034(2) 0.061(3) -0.009(2) 0.029(2) -0.002(2)
Br1 0.0406(3) 0.0406(3) 0.0406(3) -0.0019(3) -0.0019(3) -0.0019(3)

loop_
_atom_type_symbol
_atom_type_description
_atom_type_scat_dispersion_real
_atom_type_scat_dispersion_imag
_atom_type_scat_source
C C 0.0033 0.0016 'International Tables Vol C Tables 4.2.6.8 and 6.1.1.4'
Br Br -0.2901 2.4595 'International Tables Vol C Tables 4.2.6.8 and 6.1.1.4'
Cd Cd -0.8075 1.2024 'International Tables Vol C Tables 4.2.6.8 and 6.1.1.4'
N N 0.0061 0.0033 'International Tables Vol C Tables 4.2.6.8 and 6.1.1.4'
O O 0.0106 0.0060 'International Tables Vol C Tables 4.2.6.8 and 6.1.1.4'
Rb Rb -0.9393 2.9676 'International Tables Vol C Tables 4.2.6.8 and 6.1.1.4'
H H 0.0000 0.0000 'International Tables Vol C Tables 4.2.6.8 and 6.1.1.4'

loop_
_geom_angle_atom_site_label_1
_geom_angle_atom_site_label_2
_geom_angle_atom_site_label_3
_geom_angle
_geom_angle_site_symmetry_1
_geom_angle_site_symmetry_3
O1 Cd1 N2 77.78(10) . 17_665
O1 Cd1 N6 88.08(10) . 22_665
O2 Cd1 O1 86.96(11) . .
O2 Cd1 N2 82.44(11) . 17_665
O2 Cd1 N6 79.31(11) . 22_665
N1 Cd1 O1 167.34(11) . .
N1 Cd1 O2 86.59(11) . .
N1 Cd1 N2 90.57(11) . 17_665
N1 Cd1 N6 101.40(11) . 22_665
N5 Cd1 O1 93.54(11) . .
N5 Cd1 O2 177.31(11) . .
N5 Cd1 N1 93.41(11) . .
N5 Cd1 N2 100.25(11) . 17_665
N5 Cd1 N6 98.06(11) . 22_665
N6 Cd1 N2 157.45(11) 22_665 17_665
N4 Rb3 N4 108.2(2) . 19_646
N4 Rb3 N4 108.2(2) 10_646 19_646
N4 Rb3 N4 108.2(2) 13_756 7_665
N4 Rb3 N4 108.2(2) . 22_665
N4 Rb3 N4 71.8(2) 22_665 19_646
N4 Rb3 N4 71.8(2) 10_646 7_665
N4 Rb3 N4 180.0 . 13_756
N4 Rb3 N4 71.8(2) . 10_646
N4 Rb3 N4 71.8(2) . 7_665
N4 Rb3 N4 71.8(2) 13_756 19_646
N4 Rb3 N4 108.2(2) 13_756 10_646
N4 Rb3 N4 71.8(2) 13_756 22_665
N4 Rb3 N4 108.2(2) 22_665 7_665
N4 Rb3 N4 180.0(2) 7_665 19_646
N4 Rb3 N4 180.0 22_665 10_646
Cd1 O1 H1A 111.1 . .
Cd1 O1 H1B 110.4 . .
H1A O1 H1B 108.0 . .
Cd1 O2 H2A 110.1 . .
Cd1 O2 H2B 109.7 . .
H2A O2 H2B 108.9 . .
C1 N1 Cd1 123.8(3) . .
C1 N1 C2 103.6(3) . .
C2 N1 Cd1 131.0(3) . .
C1 N2 Cd1 119.2(2) . 21_656
C1 N2 C4 103.2(3) . .
C4 N2 Cd1 136.3(2) . 21_656
C3 N4 Rb3 150.8(8) . .
C6 N5 Cd1 125.2(2) . .
C6 N5 C7 103.3(3) . .
C7 N5 Cd1 131.4(2) . .
C6 N6 Cd1 129.0(2) . 19_646
C6 N6 C9 103.0(3) . .
C9 N6 Cd1 127.7(2) . 19_646
N1 C1 N2 115.3(3) . .
N1 C1 H1 122.3 . .
N2 C1 H1 122.3 . .
N1 C2 C3 120.6(4) . .
N1 C2 C4 109.1(3) . .
C4 C2 C3 130.3(4) . .
N4 C3 C2 176.8(6) . .
N2 C4 C2 108.8(3) . .
N2 C4 C5 122.4(4) . .
C2 C4 C5 128.8(4) . .
N3 C5 C4 178.4(5) . .
N5 C6 H6 122.1 . .
N6 C6 N5 115.8(3) . .
N6 C6 H6 122.1 . .
N5 C7 C8 125.1(4) . .
N5 C7 C9 108.7(3) . .
C9 C7 C8 126.2(4) . .
N7 C8 C7 176.6(5) . .
N6 C9 C7 109.2(3) . .
N6 C9 C10 125.5(4) . .
C7 C9 C10 125.3(4) . .
N8 C10 C9 176.9(5) . .

loop_
_geom_bond_atom_site_label_1
_geom_bond_atom_site_label_2
_geom_bond_distance
_geom_bond_site_symmetry_2
Cd1 O1 2.341(3) .
Cd1 O2 2.336(3) .
Cd1 N1 2.316(3) .
Cd1 N2 2.385(3) 17_665
Cd1 N5 2.302(3) .
Cd1 N6 2.377(3) 22_665
Rb3 N4 2.841(6) 10_646
Rb3 N4 2.841(6) 19_646
Rb3 N4 2.841(6) .
Rb3 N4 2.841(6) 22_665
Rb3 N4 2.841(6) 7_665
Rb3 N4 2.841(6) 13_756
O1 H1A 0.8780 .
O1 H1B 0.8775 .
O2 H2A 0.8610 .
O2 H2B 0.8608 .
N1 C1 1.323(5) .
N1 C2 1.359(5) .
N2 Cd1 2.385(3) 21_656
N2 C1 1.340(5) .
N2 C4 1.363(5) .
N3 C5 1.141(6) .
N4 C3 1.119(7) .
N5 C6 1.336(5) .
N5 C7 1.363(5) .
N6 Cd1 2.377(3) 19_646
N6 C6 1.335(5) .
N6 C9 1.365(5) .
N7 C8 1.133(5) .
N8 C10 1.128(6) .
C1 H1 0.9300 .
C2 C3 1.423(6) .
C2 C4 1.367(5) .
C4 C5 1.421(6) .
C6 H6 0.9300 .
C7 C8 1.432(5) .
C7 C9 1.378(5) .
C9 C10 1.419(6) .
